data_2230341
loop_
_publ_author_name
'Tabatabaee, Masoumeh'
'Tahriri, Marjan'
'Tahriri, Mozhgan'
'Du\<sek, Michal'
'Fejfarov\'a, Karla'

_publ_section_title
;
 Bis(2,6-diaminopyridinium) bis(pyridine-2,6-dicarboxylato)zincate(II)
 monohydrate
;
_journal_coeditor_code HB5879
_journal_issue 6
_journal_name_full 'Acta Crystallographica Section E'
_journal_page_first m769
_journal_page_last m770
_journal_paper_doi 10.1107/S1600536811018204
_journal_volume 67
_journal_year 2011
_chemical_formula_iupac '(C5 H8 N3)2 [Zn (C7 H3 N O4)2], H2 O'
_chemical_formula_moiety '2(C5 H8 N3 +), C14 H6 N2 O8 Zn 2-, H2 O'
_chemical_formula_sum 'C24 H24 N8 O9 Zn'
_chemical_formula_weight 633.9
_chemical_name_systematic
;
Bis(2,6-diaminopyridinium) bis(pyridine-2,6-dicarboxylato)zincate(II)
monohydrate
;
_space_group_IT_number 14
_symmetry_cell_setting monoclinic
_symmetry_space_group_name_Hall '-P 2ybc'
_symmetry_space_group_name_H-M 'P 1 21/c 1'
_cell_angle_alpha 90
_cell_angle_beta 104.995(3)
_cell_angle_gamma 90
_cell_formula_units_Z 4
_cell_length_a 8.2940(3)
_cell_length_b 13.2368(4)
_cell_length_c 23.8063(7)
_cell_measurement_reflns_used 46751
_cell_measurement_temperature 119.9
_cell_measurement_theta_max 66.99
_cell_measurement_theta_min 3.34
_cell_volume 2524.60(14)
_computing_cell_refinement 'CrysAlis PRO (Oxford Diffraction, 2009)'
_computing_data_collection 'CrysAlis PRO (Oxford Diffraction, 2009)'
_computing_data_reduction 'CrysAlis PRO (Oxford Diffraction, 2009)'
_computing_molecular_graphics 'DIAMOND (Brandenburg & Putz, 2005)'
_computing_publication_material 'JANA2006 (Pet\<r\'i\<cek <i>et al.</i>, 2007)'
_computing_structure_refinement 'JANA2006 (Pet\<r\'i\<cek <i>et al.</i>, 2007)'
_computing_structure_solution 'SIR2002 (Burla <i>et al.</i>, 2003)'
_diffrn_ambient_temperature 120
_diffrn_detector_area_resol_mean 10.3784
_diffrn_measured_fraction_theta_full 0.99
_diffrn_measured_fraction_theta_max 0.99
_diffrn_measurement_device 'four-cycle diffractometer'
_diffrn_measurement_device_type
;
Oxford Diffraction Xcalibur diffractometer with an Atlas
(Gemini ultra Cu) detector
;
_diffrn_measurement_method 'Rotation method data acquisition using \w'
_diffrn_radiation_monochromator mirror
_diffrn_radiation_source 'Enhance Ultra (Cu) X-ray Source'
_diffrn_radiation_type 'Cu K\a'
_diffrn_radiation_wavelength 1.5418
_diffrn_reflns_av_R_equivalents 0.0314
_diffrn_reflns_av_sigmaI/netI 0.0084
_diffrn_reflns_limit_h_max 9
_diffrn_reflns_limit_h_min -9
_diffrn_reflns_limit_k_max 15
_diffrn_reflns_limit_k_min -15
_diffrn_reflns_limit_l_max 28
_diffrn_reflns_limit_l_min -28
_diffrn_reflns_number 66673
_diffrn_reflns_reduction_process
;
Integration of the CCD images was done by program CrysAlisPro
(Oxford diffraction, 2009). The same program was used for indexing of the
crystal shape and absorption correction.
;
_diffrn_reflns_theta_full 67.08
_diffrn_reflns_theta_max 67.08
_diffrn_reflns_theta_min 3.84
_diffrn_standards_number 0
_exptl_absorpt_coefficient_mu 1.994
_exptl_absorpt_correction_T_max 1
_exptl_absorpt_correction_T_min 0.142
_exptl_absorpt_correction_type multi-scan
_exptl_absorpt_process_details
;
(CrysAlis PRO; Oxford Diffraction, 2009)
;
_exptl_crystal_colour colourless
_exptl_crystal_density_diffrn 1.6672
_exptl_crystal_density_method 'not measured'
_exptl_crystal_description block
_exptl_crystal_F_000 1304
_exptl_crystal_size_max 0.26
_exptl_crystal_size_mid 0.19
_exptl_crystal_size_min 0.10
_refine_diff_density_max 0.20
_refine_diff_density_min -0.32
_refine_ls_extinction_method none
_refine_ls_goodness_of_fit_ref 1.61
_refine_ls_hydrogen_treatment mixed
_refine_ls_number_constraints 60
_refine_ls_number_parameters 415
_refine_ls_number_reflns 4502
_refine_ls_number_restraints 12
_refine_ls_R_factor_all 0.0257
_refine_ls_R_factor_gt 0.0236
_refine_ls_shift/su_max 0.0017
_refine_ls_shift/su_mean 0.0002
_refine_ls_structure_factor_coef Fsqd
_refine_ls_weighting_details w=1/[\s^2^(I)+0.0016I^2^]
_refine_ls_weighting_scheme sigma
_refine_ls_wR_factor_gt 0.0757
_refine_ls_wR_factor_ref 0.0774
_reflns_number_gt 4175
_reflns_number_total 4502
_reflns_threshold_expression I>3\s(I)
_cod_data_source_file hb5879.cif
_cod_data_source_block I
_cod_original_sg_symbol_H-M 'P 21/c'
_cod_original_formula_sum 'C24 H24 N8 O9 Zn1'
_cod_database_code 2230341
_cod_database_fobs_code 2230341

loop_
_symmetry_equiv_pos_site_id
_symmetry_equiv_pos_as_xyz
1 x,y,z
2 -x,y+1/2,-z+1/2
3 -x,-y,-z
4 x,-y+1/2,z+1/2

loop_
_atom_site_type_symbol
_atom_site_label
_atom_site_fract_x
_atom_site_fract_y
_atom_site_fract_z
_atom_site_U_iso_or_equiv
_atom_site_adp_type
_atom_site_calc_flag
_atom_site_refinement_flags
_atom_site_occupancy
_atom_site_symmetry_multiplicity
_atom_site_disorder_assembly
_atom_site_disorder_group
Zn Zn1 0.73417(2) 0.251250(11) 0.490469(7) 0.01551(8) Uani d . 1 4 . .
O O1 0.85536(12) 0.30784(7) 0.42606(4) 0.0190(3) Uani d . 1 4 . .
O O2 0.90680(12) 0.45264(7) 0.38497(4) 0.0203(3) Uani d . 1 4 . .
O O3 0.61404(12) 0.27022(7) 0.56153(4) 0.0175(3) Uani d . 1 4 . .
O O4 0.56144(12) 0.38883(7) 0.62210(4) 0.0185(3) Uani d . 1 4 . .
O O5 0.49822(12) 0.22838(7) 0.41879(4) 0.0194(3) Uani d . 1 4 . .
O O6 0.38232(13) 0.10376(7) 0.35720(4) 0.0266(3) Uani d . 1 4 . .
O O7 0.96377(11) 0.19455(7) 0.55438(4) 0.0182(3) Uani d . 1 4 . .
O O8 1.05526(12) 0.05147(7) 0.60233(4) 0.0213(3) Uani d . 1 4 . .
N N1 0.73813(13) 0.40157(8) 0.50291(5) 0.0140(3) Uani d . 1 4 . .
N N2 0.71778(13) 0.10107(8) 0.48158(4) 0.0141(3) Uani d . 1 4 . .
N N3 0.69954(14) 0.60578(8) 0.79837(5) 0.0165(3) Uani d . 1 4 . .
N N4 0.67598(16) 0.73531(9) 0.86105(5) 0.0197(4) Uani d . 1 4 . .
N N5 0.74582(15) 0.47174(9) 0.74142(5) 0.0222(4) Uani d . 1 4 . .
N N6 0.84303(14) 0.80163(8) 0.72445(5) 0.0165(3) Uani d . 1 4 . .
N N7 0.78444(15) 0.93207(9) 0.77987(5) 0.0230(4) Uani d . 1 4 . .
N N8 0.87253(16) 0.67785(9) 0.66049(5) 0.0229(4) Uani d . 1 4 . .
C C1 0.79561(15) 0.46127(9) 0.46716(5) 0.0149(4) Uani d . 1 4 . .
C C2 0.79764(16) 0.56544(10) 0.47355(5) 0.0174(4) Uani d . 1 4 . .
C C3 0.73738(16) 0.60625(10) 0.51793(6) 0.0179(4) Uani d . 1 4 . .
C C4 0.67565(15) 0.54303(10) 0.55434(5) 0.0165(4) Uani d . 1 4 . .
C C5 0.67867(15) 0.44000(9) 0.54554(5) 0.0143(4) Uani d . 1 4 . .
C C6 0.85813(15) 0.40324(10) 0.42179(5) 0.0163(4) Uani d . 1 4 . .
C C7 0.61279(15) 0.35991(9) 0.58001(5) 0.0145(4) Uani d . 1 4 . .
C C8 0.59296(16) 0.06081(9) 0.44044(5) 0.0151(4) Uani d . 1 4 . .
C C9 0.56638(16) -0.04242(10) 0.43691(5) 0.0170(4) Uani d . 1 4 . .
C C10 0.66832(16) -0.10379(10) 0.47856(6) 0.0180(4) Uani d . 1 4 . .
C C11 0.79717(16) -0.06116(10) 0.52144(6) 0.0169(4) Uani d . 1 4 . .
C C12 0.82002(16) 0.04249(10) 0.52096(5) 0.0145(4) Uani d . 1 4 . .
C C13 0.48221(16) 0.13793(10) 0.40166(5) 0.0173(4) Uani d . 1 4 . .
C C14 0.95791(16) 0.10108(10) 0.56312(5) 0.0162(4) Uani d . 1 4 . .
C C15 0.62074(16) 0.69111(10) 0.80890(5) 0.0169(4) Uani d . 1 4 . .
C C16 0.48878(17) 0.72880(11) 0.76506(6) 0.0204(4) Uani d . 1 4 . .
C C17 0.44414(17) 0.67788(10) 0.71250(6) 0.0222(4) Uani d . 1 4 . .
C C18 0.52517(17) 0.59131(10) 0.70276(6) 0.0200(4) Uani d . 1 4 . .
C C19 0.65634(16) 0.55427(10) 0.74686(5) 0.0170(4) Uani d . 1 4 . .
C C20 0.88001(16) 0.85182(10) 0.77596(5) 0.0170(4) Uani d . 1 4 . .
C C21 1.01211(17) 0.81712(10) 0.82058(6) 0.0197(4) Uani d . 1 4 . .
C C22 1.09920(18) 0.73294(11) 0.81063(6) 0.0219(4) Uani d . 1 4 . .
C C23 1.05885(17) 0.68247(10) 0.75763(6) 0.0214(4) Uani d . 1 4 . .
C C24 0.92679(17) 0.71923(11) 0.71358(6) 0.0179(4) Uani d . 1 4 . .
O O9 0.13470(16) 0.86262(8) 0.64907(5) 0.0345(4) Uani d . 1 4 . .
H H2 0.839584 0.608225 0.447989 0.0209 Uiso d . 1 4 . .
H H3 0.738256 0.678095 0.523516 0.0215 Uiso d . 1 4 . .
H H4 0.632137 0.570423 0.584768 0.0198 Uiso d . 1 4 . .
H H9 0.479364 -0.070943 0.406331 0.0204 Uiso d . 1 4 . .
H H10 0.65006 -0.175446 0.477824 0.0216 Uiso d . 1 4 . .
H H11 0.868503 -0.102603 0.550646 0.0203 Uiso d . 1 4 . .
H H16 0.430228 0.788661 0.771181 0.0245 Uiso d . 1 4 . .
H H17 0.354128 0.703644 0.681951 0.0266 Uiso d . 1 4 . .
H H18 0.491551 0.557035 0.666037 0.024 Uiso d . 1 4 . .
H H21 1.04204 0.850964 0.857491 0.0236 Uiso d . 1 4 . .
H H22 1.190356 0.708568 0.841236 0.0263 Uiso d . 1 4 . .
H H23 1.120325 0.623848 0.751528 0.0257 Uiso d . 1 4 . .
H H3n 0.7811(18) 0.5828(12) 0.8249(6) 0.0199 Uiso d . 1 4 . .
H H4n 0.619(2) 0.7832(12) 0.8695(7) 0.0237 Uiso d . 1 4 . .
H H4m 0.7661(19) 0.7184(14) 0.8843(7) 0.0237 Uiso d . 1 4 . .
H H5n 0.711(2) 0.4411(13) 0.7078(6) 0.0267 Uiso d . 1 4 . .
H H5m 0.798(2) 0.4391(13) 0.7727(7) 0.0267 Uiso d . 1 4 . .
H H6n 0.7610(18) 0.8265(12) 0.6964(6) 0.0198 Uiso d . 1 4 . .
H H7n 0.805(2) 0.9661(13) 0.8120(6) 0.0276 Uiso d . 1 4 . .
H H7m 0.701(2) 0.9456(14) 0.7516(7) 0.0276 Uiso d . 1 4 . .
H H8n 0.933(2) 0.6358(12) 0.6492(7) 0.0275 Uiso d . 1 4 . .
H H8m 0.787(2) 0.7089(14) 0.6359(7) 0.0275 Uiso d . 1 4 . .
H H9o 0.130(3) 0.8128(14) 0.6273(9) 0.0517 Uiso d . 1 4 . .
H H9p 0.100(3) 0.9126(14) 0.6256(9) 0.0517 Uiso d . 1 4 . .

loop_
_atom_site_aniso_label
_atom_site_aniso_U_11
_atom_site_aniso_U_22
_atom_site_aniso_U_33
_atom_site_aniso_U_12
_atom_site_aniso_U_13
_atom_site_aniso_U_23
_atom_site_aniso_type_symbol
Zn1 0.02022(13) 0.00980(13) 0.01659(13) -0.00032(6) 0.00492(9) -0.00079(5) Zn
O1 0.0250(5) 0.0150(4) 0.0187(4) -0.0002(4) 0.0087(4) -0.0008(3) O
O2 0.0226(5) 0.0217(5) 0.0178(4) 0.0023(4) 0.0075(4) 0.0046(4) O
O3 0.0208(5) 0.0134(4) 0.0190(5) -0.0020(4) 0.0066(4) -0.0013(3) O
O4 0.0212(5) 0.0190(5) 0.0163(4) -0.0019(4) 0.0066(4) -0.0023(3) O
O5 0.0217(5) 0.0151(4) 0.0191(5) 0.0023(4) 0.0013(4) 0.0006(4) O
O6 0.0279(5) 0.0220(5) 0.0223(5) 0.0004(4) -0.0070(4) -0.0007(4) O
O7 0.0189(5) 0.0142(4) 0.0196(4) -0.0009(3) 0.0018(3) -0.0017(3) O
O8 0.0203(5) 0.0185(5) 0.0204(5) 0.0008(4) -0.0033(4) 0.0003(4) O
N1 0.0143(5) 0.0125(6) 0.0141(5) -0.0004(4) 0.0017(4) 0.0007(4) N
N2 0.0156(5) 0.0123(5) 0.0146(5) 0.0007(4) 0.0044(4) 0.0004(4) N
N3 0.0164(6) 0.0170(5) 0.0153(5) 0.0016(4) 0.0025(4) 0.0005(4) N
N4 0.0209(6) 0.0189(5) 0.0190(6) 0.0047(5) 0.0044(5) -0.0023(4) N
N5 0.0288(7) 0.0187(6) 0.0184(6) 0.0038(5) 0.0045(5) -0.0021(4) N
N6 0.0173(6) 0.0170(5) 0.0142(5) -0.0004(4) 0.0024(4) -0.0006(4) N
N7 0.0262(7) 0.0201(6) 0.0207(6) 0.0027(5) 0.0024(5) -0.0064(5) N
N8 0.0235(7) 0.0246(6) 0.0206(6) 0.0001(5) 0.0055(5) -0.0076(5) N
C1 0.0131(6) 0.0156(6) 0.0146(6) 0.0002(5) 0.0012(5) 0.0022(5) C
C2 0.0165(6) 0.0160(6) 0.0179(6) -0.0003(5) 0.0009(5) 0.0037(5) C
C3 0.0180(6) 0.0114(6) 0.0210(6) 0.0005(5) -0.0009(5) -0.0009(5) C
C4 0.0149(6) 0.0166(6) 0.0161(6) 0.0006(5) 0.0007(5) -0.0021(5) C
C5 0.0119(6) 0.0162(6) 0.0131(6) -0.0003(5) 0.0000(4) -0.0015(5) C
C6 0.0146(6) 0.0182(6) 0.0147(6) 0.0009(5) 0.0015(5) 0.0012(5) C
C7 0.0129(6) 0.0155(6) 0.0136(6) -0.0012(5) 0.0004(5) -0.0014(5) C
C8 0.0151(6) 0.0167(6) 0.0135(5) 0.0008(5) 0.0037(5) -0.0014(4) C
C9 0.0167(6) 0.0169(6) 0.0169(6) -0.0023(5) 0.0035(5) -0.0033(5) C
C10 0.0204(7) 0.0118(6) 0.0226(6) -0.0015(5) 0.0071(5) -0.0006(5) C
C11 0.0171(7) 0.0161(6) 0.0174(6) 0.0016(5) 0.0041(5) 0.0015(5) C
C12 0.0142(6) 0.0156(6) 0.0137(6) 0.0014(5) 0.0036(5) -0.0001(5) C
C13 0.0175(7) 0.0174(6) 0.0168(6) 0.0005(5) 0.0040(5) 0.0006(5) C
C14 0.0164(6) 0.0164(6) 0.0162(6) 0.0000(5) 0.0050(5) -0.0012(5) C
C15 0.0168(7) 0.0169(6) 0.0189(6) -0.0015(5) 0.0082(5) 0.0010(5) C
C16 0.0182(7) 0.0201(6) 0.0231(7) 0.0035(6) 0.0058(5) 0.0006(5) C
C17 0.0174(7) 0.0270(8) 0.0206(6) 0.0006(5) 0.0021(5) 0.0029(5) C
C18 0.0202(7) 0.0243(7) 0.0155(6) -0.0022(5) 0.0045(5) -0.0007(5) C
C19 0.0183(6) 0.0171(6) 0.0172(6) -0.0034(5) 0.0073(5) -0.0010(5) C
C20 0.0184(7) 0.0165(6) 0.0174(6) -0.0035(5) 0.0071(5) -0.0014(5) C
C21 0.0199(7) 0.0232(7) 0.0150(6) -0.0038(5) 0.0028(5) -0.0018(5) C
C22 0.0172(7) 0.0251(7) 0.0219(7) -0.0007(6) 0.0020(5) 0.0037(5) C
C23 0.0185(7) 0.0214(7) 0.0245(7) 0.0020(5) 0.0061(5) -0.0004(5) C
C24 0.0173(7) 0.0188(6) 0.0194(6) -0.0038(5) 0.0082(5) -0.0016(5) C
O9 0.0590(8) 0.0185(5) 0.0210(5) 0.0045(5) 0.0017(5) -0.0002(4) O

loop_
_atom_type_symbol
_atom_type_scat_dispersion_real
_atom_type_scat_dispersion_imag
_atom_type_scat_source
C 0.0181 0.0091 'International Tables Vol C tables 4.2.6.8 and 6.1.1.1'
H 0.0000 0.0000 'International Tables Vol C tables 4.2.6.8 and 6.1.1.1'
N 0.0311 0.0180 'International Tables Vol C tables 4.2.6.8 and 6.1.1.1'
O 0.0492 0.0322 'International Tables Vol C tables 4.2.6.8 and 6.1.1.1'
Zn -1.5491 0.6778 'International Tables Vol C tables 4.2.6.8 and 6.1.1.1'

loop_
_geom_angle_atom_site_label_1
_geom_angle_atom_site_label_2
_geom_angle_atom_site_label_3
_geom_angle_site_symmetry_1
_geom_angle_site_symmetry_2
_geom_angle_site_symmetry_3
_geom_angle
_geom_angle_publ_flag
O1 Zn1 O3 . . . 153.16(4) ?
O1 Zn1 O5 . . . 88.95(4) ?
O1 Zn1 O7 . . . 97.34(4) ?
O1 Zn1 N1 . . . 76.69(4) ?
O1 Zn1 N2 . . . 107.41(4) ?
O3 Zn1 O5 . . . 96.92(4) ?
O3 Zn1 O7 . . . 89.46(3) ?
O3 Zn1 N1 . . . 76.46(4) ?
O3 Zn1 N2 . . . 99.43(4) ?
O5 Zn1 O7 . . . 152.52(3) ?
O5 Zn1 N1 . . . 102.81(4) ?
O5 Zn1 N2 . . . 76.41(4) ?
O7 Zn1 N1 . . . 104.67(3) ?
O7 Zn1 N2 . . . 76.18(3) ?
N1 Zn1 N2 . . . 175.74(5) ?
Zn1 O1 C6 . . . 114.92(9) ?
Zn1 O3 C7 . . . 114.97(9) ?
Zn1 O5 C13 . . . 111.69(7) ?
Zn1 O7 C14 . . . 112.33(7) ?
Zn1 N1 C1 . . . 119.10(9) ?
Zn1 N1 C5 . . . 119.51(9) ?
C1 N1 C5 . . . 121.36(11) ?
Zn1 N2 C8 . . . 119.46(8) ?
Zn1 N2 C12 . . . 119.26(8) ?
C8 N2 C12 . . . 120.83(11) ?
C15 N3 C19 . . . 123.53(10) ?
C15 N3 H3n . . . 119.1(11) ?
C19 N3 H3n . . . 117.4(11) ?
C15 N4 H4n . . . 118.0(10) ?
C15 N4 H4m . . . 121.9(12) ?
H4n N4 H4m . . . 120.0(16) ?
C19 N5 H5n . . . 113.8(11) ?
C19 N5 H5m . . . 118.9(12) ?
H5n N5 H5m . . . 121.5(15) ?
C20 N6 C24 . . . 124.03(10) ?
C20 N6 H6n . . . 116.7(10) ?
C24 N6 H6n . . . 119.3(10) ?
C20 N7 H7n . . . 119.2(11) ?
C20 N7 H7m . . . 119.1(12) ?
H7n N7 H7m . . . 121.5(16) ?
C24 N8 H8n . . . 119.2(10) ?
C24 N8 H8m . . . 116.3(11) ?
H8n N8 H8m . . . 122.5(16) ?
N1 C1 C2 . . . 120.95(12) ?
N1 C1 C6 . . . 113.37(11) ?
C2 C1 C6 . . . 125.67(12) ?
C1 C2 C3 . . . 118.25(13) ?
C1 C2 H2 . . . 120.8742 ?
C3 C2 H2 . . . 120.873 ?
C2 C3 C4 . . . 120.10(12) ?
C2 C3 H3 . . . 119.9475 ?
C4 C3 H3 . . . 119.949 ?
C3 C4 C5 . . . 118.32(13) ?
C3 C4 H4 . . . 120.8394 ?
C5 C4 H4 . . . 120.8387 ?
N1 C5 C4 . . . 121.00(12) ?
N1 C5 C7 . . . 113.41(11) ?
C4 C5 C7 . . . 125.55(12) ?
O1 C6 O2 . . . 126.67(13) ?
O1 C6 C1 . . . 115.43(12) ?
O2 C6 C1 . . . 117.90(11) ?
O3 C7 O4 . . . 127.03(12) ?
O3 C7 C5 . . . 115.34(11) ?
O4 C7 C5 . . . 117.62(11) ?
N2 C8 C9 . . . 121.25(11) ?
N2 C8 C13 . . . 114.18(11) ?
C9 C8 C13 . . . 124.49(10) ?
C8 C9 C10 . . . 118.50(11) ?
C8 C9 H9 . . . 120.7524 ?
C10 C9 H9 . . . 120.7525 ?
C9 C10 C11 . . . 119.81(12) ?
C9 C10 H10 . . . 120.0969 ?
C11 C10 H10 . . . 120.0967 ?
C10 C11 C12 . . . 118.43(11) ?
C10 C11 H11 . . . 120.7863 ?
C12 C11 H11 . . . 120.7859 ?
N2 C12 C11 . . . 121.11(10) ?
N2 C12 C14 . . . 113.48(11) ?
C11 C12 C14 . . . 125.41(10) ?
O5 C13 O6 . . . 127.57(11) ?
O5 C13 C8 . . . 116.49(10) ?
O6 C13 C8 . . . 115.91(11) ?
O7 C14 O8 . . . 126.50(11) ?
O7 C14 C12 . . . 116.50(10) ?
O8 C14 C12 . . . 116.99(11) ?
N3 C15 N4 . . . 117.86(11) ?
N3 C15 C16 . . . 118.72(12) ?
N4 C15 C16 . . . 123.41(13) ?
C15 C16 C17 . . . 118.47(13) ?
C15 C16 H16 . . . 120.7643 ?
C17 C16 H16 . . . 120.7632 ?
C16 C17 C18 . . . 121.93(12) ?
C16 C17 H17 . . . 119.0364 ?
C18 C17 H17 . . . 119.0372 ?
C17 C18 C19 . . . 119.09(12) ?
C17 C18 H18 . . . 120.4552 ?
C19 C18 H18 . . . 120.4557 ?
N3 C19 N5 . . . 117.91(10) ?
N3 C19 C18 . . . 118.26(12) ?
N5 C19 C18 . . . 123.81(12) ?
N6 C20 N7 . . . 116.75(11) ?
N6 C20 C21 . . . 118.49(12) ?
N7 C20 C21 . . . 124.76(12) ?
C20 C21 C22 . . . 118.59(12) ?
C20 C21 H21 . . . 120.7048 ?
C22 C21 H21 . . . 120.7055 ?
C21 C22 C23 . . . 121.98(12) ?
C21 C22 H22 . . . 119.0091 ?
C23 C22 H22 . . . 119.0085 ?
C22 C23 C24 . . . 118.24(13) ?
C22 C23 H23 . . . 120.8827 ?
C24 C23 H23 . . . 120.881 ?
N6 C24 N8 . . . 116.41(11) ?
N6 C24 C23 . . . 118.68(12) ?
N8 C24 C23 . . . 124.90(13) ?
H9o O9 H9p . . . 104.4(19) ?

loop_
_geom_bond_atom_site_label_1
_geom_bond_atom_site_label_2
_geom_bond_site_symmetry_1
_geom_bond_site_symmetry_2
_geom_bond_distance
_geom_bond_publ_flag
Zn1 O1 . . 2.1725(10) y
Zn1 O3 . . 2.1886(11) y
Zn1 O5 . . 2.2595(9) y
Zn1 O7 . . 2.2372(8) y
Zn1 N1 . . 2.0107(11) y
Zn1 N2 . . 2.0001(11) y
O1 C6 . . 1.2676(16) ?
O2 C6 . . 1.2418(17) ?
O3 C7 . . 1.2671(16) ?
O4 C7 . . 1.2460(16) ?
O5 C13 . . 1.2607(16) ?
O6 C13 . . 1.2481(15) ?
O7 C14 . . 1.2577(15) ?
O8 C14 . . 1.2508(14) ?
N1 C1 . . 1.3364(18) ?
N1 C5 . . 1.3383(18) ?
N2 C8 . . 1.3380(15) ?
N2 C12 . . 1.3370(15) ?
N3 C15 . . 1.3604(18) ?
N3 C19 . . 1.3672(16) ?
N3 H3n . . 0.854(13) ?
N4 C15 . . 1.3413(17) ?
N4 H4n . . 0.845(17) ?
N4 H4m . . 0.838(14) ?
N5 C19 . . 1.3457(18) ?
N5 H5n . . 0.878(15) ?
N5 H5m . . 0.872(15) ?
N6 C20 . . 1.3581(16) ?
N6 C24 . . 1.3536(18) ?
N6 H6n . . 0.884(14) ?
N7 C20 . . 1.3429(18) ?
N7 H7n . . 0.866(15) ?
N7 H7m . . 0.850(14) ?
N8 C24 . . 1.3437(17) ?
N8 H8n . . 0.840(18) ?
N8 H8m . . 0.895(15) ?
C1 C2 . . 1.3868(18) ?
C1 C6 . . 1.5216(19) ?
C2 C3 . . 1.390(2) ?
C2 H2 . . 0.96 ?
C3 C4 . . 1.394(2) ?
C3 H3 . . 0.96 ?
C4 C5 . . 1.3810(18) ?
C4 H4 . . 0.96 ?
C5 C7 . . 1.5256(18) ?
C8 C9 . . 1.3832(18) ?
C8 C13 . . 1.5163(17) ?
C9 C10 . . 1.3871(17) ?
C9 H9 . . 0.96 ?
C10 C11 . . 1.3920(17) ?
C10 H10 . . 0.96 ?
C11 C12 . . 1.3855(18) ?
C11 H11 . . 0.96 ?
C12 C14 . . 1.5240(16) ?
C15 C16 . . 1.3945(17) ?
C16 C17 . . 1.3846(19) ?
C16 H16 . . 0.96 ?
C17 C18 . . 1.378(2) ?
C17 H17 . . 0.96 ?
C18 C19 . . 1.3912(17) ?
C18 H18 . . 0.96 ?
C20 C21 . . 1.3920(17) ?
C21 C22 . . 1.381(2) ?
C21 H21 . . 0.96 ?
C22 C23 . . 1.390(2) ?
C22 H22 . . 0.96 ?
C23 C24 . . 1.3934(17) ?
C23 H23 . . 0.96 ?
O9 H9o . . 0.83(2) ?
O9 H9p . . 0.866(19) ?

loop_
_geom_hbond_atom_site_label_D
_geom_hbond_atom_site_label_H
_geom_hbond_atom_site_label_A
_geom_hbond_site_symmetry_A
_geom_hbond_distance_DH
_geom_hbond_distance_HA
_geom_hbond_distance_DA
_geom_hbond_angle_DHA
_geom_hbond_publ_flag
C10 H10 O3 3_656 0.96 2.49 3.1769(16) 129 yes
C18 H18 O4 . 0.96 2.59 3.3556(16) 137 yes
C22 H22 O3 2_756 0.96 2.59 3.3789(17) 139 yes
N3 H3n O8 2_756 0.854(13) 1.948(13) 2.7845(13) 166.0(16) yes
N4 H4n O4 2_656 0.845(17) 2.096(17) 2.9287(16) 168.4(14) yes
N4 H4m O7 2_756 0.838(14) 2.357(14) 3.1874(14) 171.0(17) yes
N5 H5n O4 . 0.878(15) 2.206(14) 3.0600(14) 164.2(15) yes
N5 H5m O9 2_646 0.872(15) 2.066(15) 2.9203(15) 166.3(17) yes
N6 H6n O6 3_666 0.884(14) 1.763(14) 2.6381(13) 169.9(15) yes
N7 H7n O2 4_565 0.866(15) 2.032(15) 2.8818(15) 166.8(17) yes
N8 H8n O2 3_766 0.840(18) 2.085(18) 2.9206(17) 172.4(17) yes
O9 H9o O1 3_666 0.83(2) 2.06(2) 2.8936(14) 174(2) yes
O9 H9p O8 1_465 0.866(19) 1.928(19) 2.7462(14) 157.1(18) yes

loop_
_geom_torsion_atom_site_label_1
_geom_torsion_atom_site_label_2
_geom_torsion_atom_site_label_3
_geom_torsion_atom_site_label_4
_geom_torsion
_geom_torsion_publ_flag
O3 Zn1 O1 C6 -6.33(14) ?
O5 Zn1 O1 C6 97.02(9) ?
O7 Zn1 O1 C6 -109.82(9) ?
N1 Zn1 O1 C6 -6.41(9) ?
N2 Zn1 O1 C6 172.42(9) ?
O1 Zn1 O3 C7 -4.88(14) ?
O5 Zn1 O3 C7 -106.37(9) ?
O7 Zn1 O3 C7 100.44(9) ?
N1 Zn1 O3 C7 -4.80(9) ?
N2 Zn1 O3 C7 176.33(9) ?
O1 Zn1 O5 C13 98.37(9) ?
O3 Zn1 O5 C13 -107.90(9) ?
O7 Zn1 O5 C13 -5.62(13) ?
N1 Zn1 O5 C13 174.47(9) ?
N2 Zn1 O5 C13 -9.83(9) ?
O1 Zn1 O7 C14 -119.53(9) ?
O3 Zn1 O7 C14 86.52(9) ?
O5 Zn1 O7 C14 -17.54(13) ?
N1 Zn1 O7 C14 162.37(9) ?
N2 Zn1 O7 C14 -13.33(8) ?
O1 Zn1 N1 C1 4.42(9) ?
O1 Zn1 N1 C5 -177.61(10) ?
O3 Zn1 N1 C1 -175.54(10) ?
O3 Zn1 N1 C5 2.43(9) ?
O5 Zn1 N1 C1 -81.39(10) ?
O5 Zn1 N1 C5 96.58(10) ?
O7 Zn1 N1 C1 98.66(10) ?
O7 Zn1 N1 C5 -83.38(10) ?
O1 Zn1 N2 C8 -82.06(10) ?
O1 Zn1 N2 C12 105.56(10) ?
O3 Zn1 N2 C8 97.37(10) ?
O3 Zn1 N2 C12 -75.02(10) ?
O5 Zn1 N2 C8 2.46(9) ?
O5 Zn1 N2 C12 -169.93(10) ?
O7 Zn1 N2 C8 -175.54(10) ?
O7 Zn1 N2 C12 12.07(9) ?
Zn1 O1 C6 O2 -173.25(11) ?
Zn1 O1 C6 C1 7.10(14) ?
Zn1 O3 C7 O4 -175.28(11) ?
Zn1 O3 C7 C5 6.04(14) ?
Zn1 O5 C13 O6 -167.46(12) ?
Zn1 O5 C13 C8 14.74(14) ?
Zn1 O7 C14 O8 -168.70(11) ?
Zn1 O7 C14 C12 12.44(14) ?
Zn1 N1 C1 C2 178.80(9) ?
Zn1 N1 C1 C6 -2.24(14) ?
C5 N1 C1 C2 0.87(19) ?
C5 N1 C1 C6 179.83(11) ?
Zn1 N1 C5 C4 -178.36(9) ?
Zn1 N1 C5 C7 -0.20(14) ?
C1 N1 C5 C4 -0.43(19) ?
C1 N1 C5 C7 177.72(11) ?
Zn1 N2 C8 C9 -172.85(10) ?
Zn1 N2 C8 C13 4.06(14) ?
C12 N2 C8 C9 -0.59(19) ?
C12 N2 C8 C13 176.32(11) ?
Zn1 N2 C12 C11 170.43(10) ?
Zn1 N2 C12 C14 -9.58(14) ?
C8 N2 C12 C11 -1.85(19) ?
C8 N2 C12 C14 178.14(11) ?
N1 C1 C2 C3 -0.37(19) ?
C6 C1 C2 C3 -179.19(12) ?
N1 C1 C6 O1 -3.56(16) ?
N1 C1 C6 O2 176.76(11) ?
C2 C1 C6 O1 175.34(12) ?
C2 C1 C6 O2 -4.34(19) ?
C1 C2 C3 C4 -0.54(19) ?
C2 C3 C4 C5 0.96(19) ?
C3 C4 C5 N1 -0.48(19) ?
C3 C4 C5 C7 -178.40(12) ?
N1 C5 C7 O3 -4.10(16) ?
N1 C5 C7 O4 177.08(11) ?
C4 C5 C7 O3 173.95(12) ?
C4 C5 C7 O4 -4.86(19) ?
N2 C8 C9 C10 2.52(19) ?
C13 C8 C9 C10 -174.06(12) ?
N2 C8 C13 O5 -13.36(17) ?
N2 C8 C13 O6 168.57(12) ?
C9 C8 C13 O5 163.43(13) ?
C9 C8 C13 O6 -14.64(19) ?
C8 C9 C10 C11 -2.1(2) ?
C9 C10 C11 C12 -0.2(2) ?
C10 C11 C12 N2 2.2(2) ?
C10 C11 C12 C14 -177.76(12) ?
N2 C12 C14 O7 -3.18(17) ?
N2 C12 C14 O8 177.85(11) ?
C11 C12 C14 O7 176.81(13) ?
C11 C12 C14 O8 -2.2(2) ?
